data_2244118
loop_
_publ_author_name
'Rivera, Augusto'
'R\'ios-Motta, Jaime'
'Bolte, Michael'

_publ_section_title
;
 Synthesis and crystal structure of
 2-(2-hydroxyphenyl)-1,3-bis(4-methoxybenzyl)-1,3-diazinan-5-ol
;
_journal_coeditor_code JQ2018
_journal_issue 7
_journal_name_full 'Acta Crystallographica Section E'
_journal_page_first
;
;
_journal_paper_doi 10.1107/S2056989022006508
_journal_volume 78
_journal_year 2022
_chemical_formula_iupac 'C26 H30 N2 O4'
_chemical_formula_moiety 'C26 H30 N2 O4'
_chemical_formula_sum 'C26 H30 N2 O4'
_chemical_formula_weight 434.52
_chemical_name_systematic
;
2-(2-Hydroxyphenyl)-1,3-bis(4-methoxybenzyl)-1,3-diazinan-5-ol
;
_space_group_crystal_system orthorhombic
_space_group_IT_number 61
_space_group_name_Hall '-P 2ac 2ab'
_space_group_name_H-M_alt 'P b c a'
_atom_sites_solution_hydrogens mixed
_atom_sites_solution_primary direct
_atom_sites_solution_secondary difmap
_audit_creation_method SHELXL-2019/2
_cell_angle_alpha 90
_cell_angle_beta 90
_cell_angle_gamma 90
_cell_formula_units_Z 8
_cell_length_a 19.998(3)
_cell_length_b 9.7472(9)
_cell_length_c 23.540(3)
_cell_measurement_reflns_used 7737
_cell_measurement_temperature 173(2)
_cell_measurement_theta_max 25.57
_cell_measurement_theta_min 3.4
_cell_volume 4588.5(10)
_computing_cell_refinement
;
X-Area (Stoe & Cie, 2001)
;
_computing_data_collection
;
X-Area (Stoe & Cie, 2001)
;
_computing_data_reduction
;
X-Area (Stoe & Cie, 2001)
;
_computing_molecular_graphics
;
XP in SHELXTL-Plus (Sheldrick, 2008)
;
_computing_structure_refinement
;
<i>SHELXL2019/2</i> (Sheldrick, 2015)
;
_computing_structure_solution
;
SHELXS (Sheldrick, 2008)
;
_diffrn_ambient_temperature 173(2)
_diffrn_measured_fraction_theta_full 0.998
_diffrn_measured_fraction_theta_max 0.991
_diffrn_measurement_device_type 'Stoe IPDS II two-circle'
_diffrn_measurement_method 'omega scan'
_diffrn_radiation_type MoK\a
_diffrn_radiation_wavelength 0.71073
_diffrn_reflns_av_R_equivalents 0.0808
_diffrn_reflns_av_unetI/netI 0.0986
_diffrn_reflns_limit_h_max 22
_diffrn_reflns_limit_h_min -24
_diffrn_reflns_limit_k_max 11
_diffrn_reflns_limit_k_min -11
_diffrn_reflns_limit_l_max 28
_diffrn_reflns_limit_l_min -24
_diffrn_reflns_number 18262
_diffrn_reflns_theta_full 25.000
_diffrn_reflns_theta_max 25.657
_diffrn_reflns_theta_min 3.394
_diffrn_source 'Genix 3D I\mS microfocus X-ray source'
_exptl_absorpt_coefficient_mu 0.085
_exptl_absorpt_correction_T_max 1.000
_exptl_absorpt_correction_T_min 0.664
_exptl_absorpt_correction_type multi-scan
_exptl_absorpt_process_details
;
(X-Area; Stoe & Cie, 2001)
;
_exptl_crystal_colour colourless
_exptl_crystal_density_diffrn 1.258
_exptl_crystal_description block
_exptl_crystal_F_000 1856
_exptl_crystal_size_max 0.220
_exptl_crystal_size_mid 0.190
_exptl_crystal_size_min 0.160
_refine_diff_density_max 0.161
_refine_diff_density_min -0.163
_refine_ls_extinction_method none
_refine_ls_goodness_of_fit_ref 0.954
_refine_ls_hydrogen_treatment mixed
_refine_ls_matrix_type full
_refine_ls_number_parameters 399
_refine_ls_number_reflns 4311
_refine_ls_number_restraints 547
_refine_ls_restrained_S_all 0.916
_refine_ls_R_factor_all 0.1354
_refine_ls_R_factor_gt 0.0601
_refine_ls_shift/su_max 0.000
_refine_ls_shift/su_mean 0.000
_refine_ls_structure_factor_coef Fsqd
_refine_ls_weighting_details 'w=1/[\s^2^(Fo^2^)+(0.0335P)^2^] where P=(Fo^2^+2Fc^2^)/3'
_refine_ls_weighting_scheme calc
_refine_ls_wR_factor_gt 0.0900
_refine_ls_wR_factor_ref 0.1086
_reflns_number_gt 2335
_reflns_number_total 4311
_reflns_threshold_expression 'I > 2\s(I)'
_cod_data_source_file jq2018sup1.cif
_cod_data_source_block I
_cod_database_code 2244118
_shelx_space_group_comment
;
The symmetry employed for this shelxl refinement is uniquely defined
by the following loop, which should always be used as a source of
symmetry information in preference to the above space-group names.
They are only intended as comments.
;
_shelx_estimated_absorpt_t_min 0.982
_shelx_estimated_absorpt_t_max 0.987

loop_
_space_group_symop_operation_xyz
'x, y, z'
'-x+1/2, -y, z+1/2'
'-x, y+1/2, -z+1/2'
'x+1/2, -y+1/2, -z'
'-x, -y, -z'
'x-1/2, y, -z-1/2'
'x, -y-1/2, z-1/2'
'-x-1/2, y-1/2, z'

loop_
_atom_site_type_symbol
_atom_site_label
_atom_site_fract_x
_atom_site_fract_y
_atom_site_fract_z
_atom_site_U_iso_or_equiv
_atom_site_adp_type
_atom_site_calc_flag
_atom_site_occupancy
_atom_site_disorder_assembly
_atom_site_disorder_group
N N1 0.64494(9) 0.3740(2) 0.25570(9) 0.0342(5) Uani d 1 . .
O O1 0.58538(11) 0.4927(3) 0.34826(13) 0.0696(7) Uani d 1 . .
H H1 0.5815(18) 0.459(4) 0.3119(17) 0.091(15) Uiso d 1 . .
O O4 0.50732(14) 0.3007(3) 0.23995(15) 0.0555(13) Uani d 0.642(5) A 1
H H4 0.487042 0.337692 0.212717 0.083 Uiso calc 0.642(5) A 1
O O4' 0.5371(3) 0.1431(7) 0.1729(3) 0.081(3) Uani d 0.358(5) A 2
H H4' 0.499929 0.107787 0.180638 0.121 Uiso calc 0.358(5) A 2
C C1 0.66421(11) 0.2731(2) 0.30042(11) 0.0317(6) Uani d 1 . .
H H1A 0.703034 0.217195 0.286952 0.038 Uiso calc 1 . .
C C2 0.61862(13) 0.3081(3) 0.20410(13) 0.0457(7) Uani d 1 . .
H H2A 0.653972 0.251314 0.186348 0.055 Uiso calc 1 . .
H H2B 0.604863 0.379158 0.176434 0.055 Uiso calc 1 . .
C C3 0.55947(13) 0.2191(3) 0.21893(13) 0.0464(7) Uani d 1 . .
H H3 0.543834 0.170613 0.183932 0.056 Uiso calc 0.642(5) A 1
H H3' 0.522283 0.276920 0.234218 0.056 Uiso calc 0.358(5) A 2
C C4 0.58025(14) 0.1144(3) 0.26241(13) 0.0477(8) Uani d 1 . .
H H4A 0.541151 0.057974 0.273339 0.057 Uiso calc 1 . .
H H4B 0.614496 0.052832 0.245923 0.057 Uiso calc 1 . .
C C7 0.70390(12) 0.4597(3) 0.24109(13) 0.0418(7) Uani d 1 . .
H H7A 0.739601 0.399947 0.225735 0.050 Uiso calc 1 . .
H H7B 0.721159 0.503354 0.276125 0.050 Uiso calc 1 . .
C C11 0.68338(11) 0.3498(2) 0.35392(11) 0.0330(6) Uani d 1 . .
C C12 0.64143(14) 0.4514(3) 0.37613(13) 0.0475(8) Uani d 1 . .
C C13 0.65800(17) 0.5142(3) 0.42826(15) 0.0586(9) Uani d 1 . .
H H13 0.629526 0.582640 0.443749 0.070 Uiso calc 1 . .
C C14 0.71505(17) 0.4768(3) 0.45672(15) 0.0584(9) Uani d 1 . .
H H14 0.725369 0.519152 0.491998 0.070 Uiso calc 1 . .
C C15 0.75702(15) 0.3802(3) 0.43525(13) 0.0495(8) Uani d 1 . .
H H15 0.796674 0.355656 0.455011 0.059 Uiso calc 1 . .
C C16 0.74101(12) 0.3179(3) 0.38395(12) 0.0378(6) Uani d 1 . .
H H16 0.770627 0.250933 0.368871 0.045 Uiso calc 1 . .
C C21 0.68809(11) 0.5699(3) 0.19816(11) 0.0350(6) Uani d 1 . .
C C22 0.63905(13) 0.6682(3) 0.20784(12) 0.0419(7) Uani d 1 . .
H H22 0.615087 0.666722 0.242676 0.050 Uiso calc 1 . .
C C23 0.62426(13) 0.7679(3) 0.16811(13) 0.0433(7) Uani d 1 . .
H H23 0.590397 0.833729 0.175748 0.052 Uiso calc 1 . .
C C24 0.65872(13) 0.7720(3) 0.11727(12) 0.0403(7) Uani d 1 . .
O O2 0.64754(11) 0.8643(2) 0.07398(9) 0.0589(6) Uani d 1 . .
C C27 0.5966(7) 0.9663(14) 0.0835(5) 0.072(3) Uani d 0.82(4) B 1
H H27A 0.553374 0.921016 0.089000 0.108 Uiso calc 0.82(4) B 1
H H27B 0.594104 1.027474 0.050510 0.108 Uiso calc 0.82(4) B 1
H H27C 0.607802 1.019893 0.117417 0.108 Uiso calc 0.82(4) B 1
C C27' 0.5806(14) 0.923(6) 0.070(2) 0.065(8) Uani d 0.18(4) B 2
H H27D 0.567101 0.958041 0.107442 0.097 Uiso calc 0.18(4) B 2
H H27E 0.548981 0.851932 0.057900 0.097 Uiso calc 0.18(4) B 2
H H27F 0.580585 0.998125 0.042519 0.097 Uiso calc 0.18(4) B 2
C C25 0.70868(13) 0.6764(3) 0.10696(13) 0.0439(7) Uani d 1 . .
H H25 0.733259 0.679525 0.072447 0.053 Uiso calc 1 . .
C C26 0.72262(12) 0.5768(3) 0.14690(12) 0.0395(7) Uani d 1 . .
H H26 0.756625 0.511338 0.139212 0.047 Uiso calc 1 . .
N N2 0.60744(9) 0.1826(2) 0.31273(10) 0.0383(6) Uani d 1 . .
O O3 0.41646(11) -0.2103(2) 0.46241(12) 0.0543(8) Uani d 0.807(3) C 1
C C31 0.56972(15) -0.0008(3) 0.37903(16) 0.0347(8) Uani d 0.807(3) C 1
C C32 0.56991(16) -0.1417(3) 0.38677(16) 0.0373(8) Uani d 0.807(3) C 1
H H32 0.606369 -0.193688 0.372450 0.045 Uiso calc 0.807(3) C 1
C C33 0.51887(15) -0.2086(3) 0.41458(15) 0.0410(9) Uani d 0.807(3) C 1
H H33 0.520469 -0.305216 0.419593 0.049 Uiso calc 0.807(3) C 1
C C34 0.4650(3) -0.1337(7) 0.4353(4) 0.0414(12) Uani d 0.807(3) C 1
C C35 0.46267(16) 0.0054(4) 0.42766(18) 0.0427(9) Uani d 0.807(3) C 1
H H35 0.425728 0.056923 0.441423 0.051 Uiso calc 0.807(3) C 1
C C36 0.51522(17) 0.0710(4) 0.39942(16) 0.0433(9) Uani d 0.807(3) C 1
H H36 0.513401 0.167498 0.394115 0.052 Uiso calc 0.807(3) C 1
C C37 0.3584(3) -0.1389(5) 0.4817(3) 0.0555(14) Uani d 0.807(3) C 1
H H37A 0.327839 -0.203731 0.500109 0.083 Uiso calc 0.807(3) C 1
H H37B 0.371569 -0.067890 0.508933 0.083 Uiso calc 0.807(3) C 1
H H37C 0.335876 -0.096122 0.449219 0.083 Uiso calc 0.807(3) C 1
C C8 0.6279(2) 0.0714(4) 0.35223(17) 0.0386(10) Uani d 0.807(3) C 1
H H8A 0.656337 0.110931 0.382523 0.046 Uiso calc 0.807(3) C 1
H H8B 0.655174 0.003572 0.331143 0.046 Uiso calc 0.807(3) C 1
O O3' 0.3808(5) -0.0422(11) 0.4830(5) 0.051(2) Uani d 0.193(3) C 2
C C31' 0.5554(8) 0.0528(13) 0.3947(7) 0.038(2) Uani d 0.193(3) C 2
C C32' 0.5373(7) -0.0836(13) 0.3961(7) 0.0423(18) Uani d 0.193(3) C 2
H H32' 0.562669 -0.150686 0.376320 0.051 Uiso calc 0.193(3) C 2
C C33' 0.4778(15) -0.123(3) 0.4290(18) 0.046(2) Uani d 0.193(3) C 2
H H33' 0.465784 -0.216326 0.433355 0.055 Uiso calc 0.193(3) C 2
C C34' 0.4398(7) -0.0205(13) 0.4532(7) 0.045(2) Uani d 0.193(3) C 2
C C35' 0.4582(6) 0.1174(12) 0.4500(6) 0.041(2) Uani d 0.193(3) C 2
H H35' 0.431650 0.186024 0.467596 0.049 Uiso calc 0.193(3) C 2
C C36' 0.5156(5) 0.1526(13) 0.4208(6) 0.039(2) Uani d 0.193(3) C 2
H H36' 0.528306 0.246367 0.418490 0.047 Uiso calc 0.193(3) C 2
C C37' 0.3661(13) -0.1853(19) 0.4926(14) 0.060(5) Uani d 0.193(3) C 2
H H37D 0.324024 -0.193397 0.513728 0.089 Uiso calc 0.193(3) C 2
H H37E 0.361821 -0.232464 0.456030 0.089 Uiso calc 0.193(3) C 2
H H37F 0.402342 -0.227054 0.514611 0.089 Uiso calc 0.193(3) C 2
C C8' 0.6183(8) 0.1040(18) 0.3664(6) 0.039(3) Uani d 0.193(3) C 2
H H8C 0.642506 0.163498 0.393605 0.047 Uiso calc 0.193(3) C 2
H H8D 0.647309 0.024347 0.358023 0.047 Uiso calc 0.193(3) C 2

loop_
_atom_site_aniso_label
_atom_site_aniso_U_11
_atom_site_aniso_U_22
_atom_site_aniso_U_33
_atom_site_aniso_U_12
_atom_site_aniso_U_13
_atom_site_aniso_U_23
N1 0.0291(10) 0.0343(11) 0.0394(14) -0.0033(9) -0.0047(10) 0.0072(11)
O1 0.0639(14) 0.0682(15) 0.077(2) 0.0357(12) 0.0098(14) 0.0027(15)
O4 0.0386(18) 0.053(2) 0.075(3) 0.0011(15) -0.0129(17) 0.0146(18)
O4' 0.080(5) 0.077(5) 0.085(6) -0.021(4) -0.035(4) -0.014(4)
C1 0.0294(12) 0.0279(13) 0.0378(17) 0.0049(11) -0.0013(11) 0.0018(12)
C2 0.0453(16) 0.0478(18) 0.0440(19) -0.0053(13) -0.0089(13) 0.0045(15)
C3 0.0449(16) 0.0424(16) 0.052(2) -0.0054(14) -0.0148(14) 0.0031(15)
C4 0.0491(16) 0.0340(15) 0.060(2) -0.0079(13) -0.0141(15) 0.0048(15)
C7 0.0340(13) 0.0427(17) 0.0488(19) -0.0053(12) -0.0003(12) 0.0103(14)
C11 0.0372(13) 0.0249(13) 0.0370(16) -0.0019(11) 0.0059(12) 0.0048(12)
C12 0.0516(17) 0.0371(16) 0.054(2) 0.0098(13) 0.0098(15) 0.0084(15)
C13 0.082(2) 0.0371(17) 0.057(2) 0.0042(17) 0.0285(19) -0.0050(16)
C14 0.080(2) 0.048(2) 0.047(2) -0.0206(18) 0.0063(19) -0.0047(17)
C15 0.0560(17) 0.0540(18) 0.0387(18) -0.0203(16) 0.0016(15) 0.0011(16)
C16 0.0343(14) 0.0401(15) 0.0390(17) -0.0060(12) 0.0031(12) 0.0030(14)
C21 0.0317(13) 0.0351(14) 0.0383(17) -0.0052(12) -0.0003(12) 0.0018(13)
C22 0.0464(15) 0.0445(16) 0.0348(17) -0.0016(13) 0.0090(13) 0.0006(14)
C23 0.0508(17) 0.0333(15) 0.0457(19) 0.0063(13) 0.0039(14) 0.0010(14)
C24 0.0474(16) 0.0311(14) 0.0425(19) -0.0078(13) 0.0014(14) 0.0049(14)
O2 0.0808(14) 0.0443(12) 0.0514(15) 0.0060(11) 0.0072(11) 0.0169(11)
C27 0.098(5) 0.041(4) 0.076(5) 0.015(4) 0.000(3) 0.023(3)
C27' 0.095(9) 0.034(15) 0.065(19) 0.006(9) 0.001(9) 0.019(14)
C25 0.0477(16) 0.0453(17) 0.0389(18) -0.0069(14) 0.0129(13) 0.0034(14)
C26 0.0375(14) 0.0373(15) 0.0438(19) 0.0013(12) 0.0046(12) 0.0047(14)
N2 0.0321(11) 0.0356(12) 0.0473(15) -0.0055(10) -0.0070(10) 0.0145(10)
O3 0.0421(13) 0.0374(13) 0.084(2) -0.0022(11) 0.0177(13) 0.0050(13)
C31 0.0315(16) 0.0299(17) 0.043(2) 0.0002(14) -0.0070(14) 0.0052(16)
C32 0.0328(16) 0.0299(16) 0.049(2) 0.0019(14) -0.0058(15) 0.0022(16)
C33 0.0390(16) 0.0256(16) 0.059(2) -0.0024(14) -0.0003(15) 0.0016(16)
C34 0.036(2) 0.036(2) 0.052(3) -0.0054(18) 0.000(2) 0.0018(18)
C35 0.0372(17) 0.0326(17) 0.058(2) 0.0028(14) 0.0021(16) 0.0016(16)
C36 0.0425(18) 0.0286(18) 0.059(2) -0.0006(16) -0.0040(17) 0.0074(17)
C37 0.049(2) 0.055(3) 0.063(3) 0.008(2) 0.016(2) 0.011(3)
C8 0.0358(18) 0.031(2) 0.049(2) 0.0034(15) -0.0056(16) 0.0100(18)
O3' 0.053(4) 0.044(4) 0.057(5) -0.006(4) 0.006(4) 0.000(4)
C31' 0.034(3) 0.030(3) 0.049(4) 0.000(3) -0.010(3) 0.009(3)
C32' 0.041(3) 0.032(3) 0.054(4) -0.002(3) -0.002(3) 0.004(3)
C33' 0.043(4) 0.035(4) 0.060(4) -0.007(3) 0.003(4) 0.003(4)
C34' 0.043(4) 0.036(4) 0.056(4) -0.004(3) -0.002(3) 0.002(3)
C35' 0.039(4) 0.033(4) 0.051(5) -0.002(3) -0.011(4) 0.003(4)
C36' 0.036(4) 0.031(4) 0.050(5) 0.000(4) -0.013(4) 0.006(4)
C37' 0.056(9) 0.048(7) 0.075(10) -0.008(6) -0.001(8) 0.004(6)
C8' 0.034(4) 0.031(5) 0.051(4) 0.001(4) -0.008(4) 0.011(4)

loop_
_atom_type_symbol
_atom_type_description
_atom_type_scat_dispersion_real
_atom_type_scat_dispersion_imag
_atom_type_scat_source
C C 0.0033 0.0016 'International Tables Vol C Tables 4.2.6.8 and 6.1.1.4'
H H 0.0000 0.0000 'International Tables Vol C Tables 4.2.6.8 and 6.1.1.4'
N N 0.0061 0.0033 'International Tables Vol C Tables 4.2.6.8 and 6.1.1.4'
O O 0.0106 0.0060 'International Tables Vol C Tables 4.2.6.8 and 6.1.1.4'

loop_
_geom_angle_atom_site_label_1
_geom_angle_atom_site_label_2
_geom_angle_atom_site_label_3
_geom_angle_site_symmetry_1
_geom_angle_site_symmetry_3
_geom_angle
_geom_angle_publ_flag
C2 N1 C7 . . 109.8(2) ?
C2 N1 C1 . . 112.8(2) ?
C7 N1 C1 . . 109.24(18) ?
C12 O1 H1 . . 114(2) ?
C3 O4 H4 . . 109.5 ?
C3 O4' H4' . . 109.5 ?
N2 C1 N1 . . 109.64(18) ?
N2 C1 C11 . . 109.2(2) ?
N1 C1 C11 . . 109.1(2) ?
N2 C1 H1A . . 109.6 ?
N1 C1 H1A . . 109.6 ?
C11 C1 H1A . . 109.6 ?
N1 C2 C3 . . 109.9(2) ?
N1 C2 H2A . . 109.7 ?
C3 C2 H2A . . 109.7 ?
N1 C2 H2B . . 109.7 ?
C3 C2 H2B . . 109.7 ?
H2A C2 H2B . . 108.2 ?
O4' C3 C4 . . 105.0(4) ?
O4 C3 C4 . . 110.5(3) ?
O4' C3 C2 . . 112.2(4) ?
O4 C3 C2 . . 109.8(3) ?
C4 C3 C2 . . 109.3(2) ?
O4 C3 H3 . . 109.0 ?
C4 C3 H3 . . 109.0 ?
C2 C3 H3 . . 109.0 ?
O4' C3 H3' . . 110.1 ?
C4 C3 H3' . . 110.1 ?
C2 C3 H3' . . 110.1 ?
N2 C4 C3 . . 110.2(2) ?
N2 C4 H4A . . 109.6 ?
C3 C4 H4A . . 109.6 ?
N2 C4 H4B . . 109.6 ?
C3 C4 H4B . . 109.6 ?
H4A C4 H4B . . 108.1 ?
N1 C7 C21 . . 112.9(2) ?
N1 C7 H7A . . 109.0 ?
C21 C7 H7A . . 109.0 ?
N1 C7 H7B . . 109.0 ?
C21 C7 H7B . . 109.0 ?
H7A C7 H7B . . 107.8 ?
C16 C11 C12 . . 117.8(3) ?
C16 C11 C1 . . 121.6(2) ?
C12 C11 C1 . . 120.6(2) ?
O1 C12 C11 . . 121.6(3) ?
O1 C12 C13 . . 119.0(3) ?
C11 C12 C13 . . 119.4(3) ?
C14 C13 C12 . . 120.3(3) ?
C14 C13 H13 . . 119.8 ?
C12 C13 H13 . . 119.8 ?
C15 C14 C13 . . 121.1(3) ?
C15 C14 H14 . . 119.5 ?
C13 C14 H14 . . 119.5 ?
C14 C15 C16 . . 119.0(3) ?
C14 C15 H15 . . 120.5 ?
C16 C15 H15 . . 120.5 ?
C11 C16 C15 . . 122.4(3) ?
C11 C16 H16 . . 118.8 ?
C15 C16 H16 . . 118.8 ?
C22 C21 C26 . . 117.3(2) ?
C22 C21 C7 . . 121.9(2) ?
C26 C21 C7 . . 120.8(2) ?
C23 C22 C21 . . 121.7(3) ?
C23 C22 H22 . . 119.1 ?
C21 C22 H22 . . 119.1 ?
C22 C23 C24 . . 120.0(2) ?
C22 C23 H23 . . 120.0 ?
C24 C23 H23 . . 120.0 ?
O2 C24 C23 . . 125.3(2) ?
O2 C24 C25 . . 115.2(3) ?
C23 C24 C25 . . 119.4(3) ?
C24 O2 C27 . . 116.8(4) ?
C24 O2 C27' . . 116.8(16) ?
O2 C27 H27A . . 109.5 ?
O2 C27 H27B . . 109.5 ?
H27A C27 H27B . . 109.5 ?
O2 C27 H27C . . 109.5 ?
H27A C27 H27C . . 109.5 ?
H27B C27 H27C . . 109.5 ?
O2 C27' H27D . . 109.5 ?
O2 C27' H27E . . 109.5 ?
H27D C27' H27E . . 109.5 ?
O2 C27' H27F . . 109.5 ?
H27D C27' H27F . . 109.5 ?
H27E C27' H27F . . 109.5 ?
C26 C25 C24 . . 119.9(3) ?
C26 C25 H25 . . 120.0 ?
C24 C25 H25 . . 120.0 ?
C25 C26 C21 . . 121.6(2) ?
C25 C26 H26 . . 119.2 ?
C21 C26 H26 . . 119.2 ?
C4 N2 C1 . . 113.6(2) ?
C4 N2 C8 . . 106.1(2) ?
C1 N2 C8 . . 110.4(2) ?
C4 N2 C8' . . 120.4(8) ?
C1 N2 C8' . . 111.3(7) ?
C34 O3 C37 . . 117.1(4) ?
C36 C31 C32 . . 117.3(3) ?
C36 C31 C8 . . 121.4(3) ?
C32 C31 C8 . . 121.2(3) ?
C33 C32 C31 . . 122.0(3) ?
C33 C32 H32 . . 119.0 ?
C31 C32 H32 . . 119.0 ?
C32 C33 C34 . . 119.5(4) ?
C32 C33 H33 . . 120.2 ?
C34 C33 H33 . . 120.2 ?
C35 C34 O3 . . 124.9(5) ?
C35 C34 C33 . . 120.1(4) ?
O3 C34 C33 . . 115.0(5) ?
C34 C35 C36 . . 119.3(4) ?
C34 C35 H35 . . 120.4 ?
C36 C35 H35 . . 120.4 ?
C31 C36 C35 . . 121.8(3) ?
C31 C36 H36 . . 119.1 ?
C35 C36 H36 . . 119.1 ?
O3 C37 H37A . . 109.5 ?
O3 C37 H37B . . 109.5 ?
H37A C37 H37B . . 109.5 ?
O3 C37 H37C . . 109.5 ?
H37A C37 H37C . . 109.5 ?
H37B C37 H37C . . 109.5 ?
N2 C8 C31 . . 113.1(3) ?
N2 C8 H8A . . 109.0 ?
C31 C8 H8A . . 109.0 ?
N2 C8 H8B . . 109.0 ?
C31 C8 H8B . . 109.0 ?
H8A C8 H8B . . 107.8 ?
C34' O3' C37' . . 113.6(14) ?
C32' C31' C36' . . 120.7(12) ?
C32' C31' C8' . . 123.3(12) ?
C36' C31' C8' . . 116.0(11) ?
C31' C32' C33' . . 118.4(17) ?
C31' C32' H32' . . 120.8 ?
C33' C32' H32' . . 120.8 ?
C34' C33' C32' . . 119(2) ?
C34' C33' H33' . . 120.7 ?
C32' C33' H33' . . 120.7 ?
C33' C34' O3' . . 124.6(16) ?
C33' C34' C35' . . 121.9(17) ?
O3' C34' C35' . . 113.5(11) ?
C36' C35' C34' . . 119.1(12) ?
C36' C35' H35' . . 120.4 ?
C34' C35' H35' . . 120.4 ?
C35' C36' C31' . . 121.2(11) ?
C35' C36' H36' . . 119.4 ?
C31' C36' H36' . . 119.4 ?
O3' C37' H37D . . 109.5 ?
O3' C37' H37E . . 109.5 ?
H37D C37' H37E . . 109.5 ?
O3' C37' H37F . . 109.5 ?
H37D C37' H37F . . 109.5 ?
H37E C37' H37F . . 109.5 ?
N2 C8' C31' . . 115.0(11) ?
N2 C8' H8C . . 108.5 ?
C31' C8' H8C . . 108.5 ?
N2 C8' H8D . . 108.5 ?
C31' C8' H8D . . 108.5 ?
H8C C8' H8D . . 107.5 ?

loop_
_geom_bond_atom_site_label_1
_geom_bond_atom_site_label_2
_geom_bond_site_symmetry_2
_geom_bond_distance
_geom_bond_publ_flag
N1 C2 . 1.472(3) ?
N1 C7 . 1.486(3) ?
N1 C1 . 1.491(3) ?
O1 C12 . 1.360(4) ?
O1 H1 . 0.92(4) ?
O4 C3 . 1.402(4) ?
O4 H4 . 0.8400 ?
O4' C3 . 1.387(6) ?
O4' H4' . 0.8400 ?
C1 N2 . 1.467(3) ?
C1 C11 . 1.514(4) ?
C1 H1A . 1.0000 ?
C2 C3 . 1.508(4) ?
C2 H2A . 0.9900 ?
C2 H2B . 0.9900 ?
C3 C4 . 1.504(4) ?
C3 H3 . 1.0000 ?
C3 H3' . 1.0000 ?
C4 N2 . 1.463(4) ?
C4 H4A . 0.9900 ?
C4 H4B . 0.9900 ?
C7 C21 . 1.508(4) ?
C7 H7A . 0.9900 ?
C7 H7B . 0.9900 ?
C11 C16 . 1.387(3) ?
C11 C12 . 1.400(4) ?
C12 C13 . 1.411(4) ?
C13 C14 . 1.372(4) ?
C13 H13 . 0.9500 ?
C14 C15 . 1.359(4) ?
C14 H14 . 0.9500 ?
C15 C16 . 1.389(4) ?
C15 H15 . 0.9500 ?
C16 H16 . 0.9500 ?
C21 C22 . 1.390(4) ?
C21 C26 . 1.392(4) ?
C22 C23 . 1.381(4) ?
C22 H22 . 0.9500 ?
C23 C24 . 1.382(4) ?
C23 H23 . 0.9500 ?
C24 O2 . 1.378(3) ?
C24 C25 . 1.387(4) ?
O2 C27 . 1.440(5) ?
O2 C27' . 1.459(16) ?
C27 H27A . 0.9800 ?
C27 H27B . 0.9800 ?
C27 H27C . 0.9800 ?
C27' H27D . 0.9800 ?
C27' H27E . 0.9800 ?
C27' H27F . 0.9800 ?
C25 C26 . 1.380(4) ?
C25 H25 . 0.9500 ?
C26 H26 . 0.9500 ?
N2 C8 . 1.486(4) ?
N2 C8' . 1.494(8) ?
O3 C34 . 1.382(5) ?
O3 C37 . 1.428(5) ?
C31 C36 . 1.381(5) ?
C31 C32 . 1.385(4) ?
C31 C8 . 1.499(5) ?
C32 C33 . 1.377(4) ?
C32 H32 . 0.9500 ?
C33 C34 . 1.389(7) ?
C33 H33 . 0.9500 ?
C34 C35 . 1.369(7) ?
C35 C36 . 1.398(5) ?
C35 H35 . 0.9500 ?
C36 H36 . 0.9500 ?
C37 H37A . 0.9800 ?
C37 H37B . 0.9800 ?
C37 H37C . 0.9800 ?
C8 H8A . 0.9900 ?
C8 H8B . 0.9900 ?
O3' C34' . 1.388(14) ?
O3' C37' . 1.443(15) ?
C31' C32' . 1.378(12) ?
C31' C36' . 1.400(12) ?
C31' C8' . 1.508(15) ?
C32' C33' . 1.47(3) ?
C32' H32' . 0.9500 ?
C33' C34' . 1.38(4) ?
C33' H33' . 0.9500 ?
C34' C35' . 1.396(12) ?
C35' C36' . 1.380(11) ?
C35' H35' . 0.9500 ?
C36' H36' . 0.9500 ?
C37' H37D . 0.9800 ?
C37' H37E . 0.9800 ?
C37' H37F . 0.9800 ?
C8' H8C . 0.9900 ?
C8' H8D . 0.9900 ?

loop_
_geom_hbond_atom_site_label_D
_geom_hbond_atom_site_label_H
_geom_hbond_atom_site_label_A
_geom_hbond_site_symmetry_A
_geom_hbond_distance_DH
_geom_hbond_distance_HA
_geom_hbond_distance_DA
_geom_hbond_angle_DHA
_geom_hbond_publ_flag
O1 H1 N1 . 0.92(4) 2.01(4) 2.740(3) 135(3) yes
C27 H27B O3 3_665 0.98 2.58 3.342(10) 134.4 yes
O4 H4 Cg4 3_655 0.84 2.96 3.723(4) 151 yes
O4' H4' O1 3_645 0.84 2.15 2.898(6) 147.9 yes
C27' H27D O4' 1_565 0.98 2.45 3.35(6) 152.7 yes
C35' H35' O2 3_645 0.95 2.55 3.254(13) 131.4 yes

loop_
_geom_torsion_atom_site_label_1
_geom_torsion_atom_site_label_2
_geom_torsion_atom_site_label_3
_geom_torsion_atom_site_label_4
_geom_torsion_site_symmetry_1
_geom_torsion_site_symmetry_2
_geom_torsion_site_symmetry_3
_geom_torsion_site_symmetry_4
_geom_torsion
_geom_torsion_publ_flag
C2 N1 C1 N2 . . . . -54.3(3) ?
C7 N1 C1 N2 . . . . -176.7(2) ?
C2 N1 C1 C11 . . . . -173.8(2) ?
C7 N1 C1 C11 . . . . 63.8(3) ?
C7 N1 C2 C3 . . . . 179.1(2) ?
C1 N1 C2 C3 . . . . 57.0(3) ?
N1 C2 C3 O4' . . . . -173.5(4) ?
N1 C2 C3 O4 . . . . 63.9(3) ?
N1 C2 C3 C4 . . . . -57.5(3) ?
O4' C3 C4 N2 . . . . 177.8(4) ?
O4 C3 C4 N2 . . . . -63.8(3) ?
C2 C3 C4 N2 . . . . 57.2(3) ?
C2 N1 C7 C21 . . . . 58.8(3) ?
C1 N1 C7 C21 . . . . -177.1(2) ?
N2 C1 C11 C16 . . . . 107.0(3) ?
N1 C1 C11 C16 . . . . -133.2(2) ?
N2 C1 C11 C12 . . . . -69.9(3) ?
N1 C1 C11 C12 . . . . 49.9(3) ?
C16 C11 C12 O1 . . . . 177.4(3) ?
C1 C11 C12 O1 . . . . -5.6(4) ?
C16 C11 C12 C13 . . . . -1.7(4) ?
C1 C11 C12 C13 . . . . 175.3(3) ?
O1 C12 C13 C14 . . . . -178.5(3) ?
C11 C12 C13 C14 . . . . 0.6(4) ?
C12 C13 C14 C15 . . . . 0.7(5) ?
C13 C14 C15 C16 . . . . -0.7(4) ?
C12 C11 C16 C15 . . . . 1.8(4) ?
C1 C11 C16 C15 . . . . -175.3(2) ?
C14 C15 C16 C11 . . . . -0.5(4) ?
N1 C7 C21 C22 . . . . 57.9(3) ?
N1 C7 C21 C26 . . . . -122.3(3) ?
C26 C21 C22 C23 . . . . 0.8(4) ?
C7 C21 C22 C23 . . . . -179.3(2) ?
C21 C22 C23 C24 . . . . -0.2(4) ?
C22 C23 C24 O2 . . . . 178.5(3) ?
C22 C23 C24 C25 . . . . -0.9(4) ?
C23 C24 O2 C27 . . . . 1.4(10) ?
C25 C24 O2 C27 . . . . -179.2(9) ?
C23 C24 O2 C27' . . . . -26(3) ?
C25 C24 O2 C27' . . . . 153(3) ?
O2 C24 C25 C26 . . . . -178.2(2) ?
C23 C24 C25 C26 . . . . 1.3(4) ?
C24 C25 C26 C21 . . . . -0.6(4) ?
C22 C21 C26 C25 . . . . -0.4(4) ?
C7 C21 C26 C25 . . . . 179.7(2) ?
C3 C4 N2 C1 . . . . -57.1(3) ?
C3 C4 N2 C8 . . . . -178.6(2) ?
C3 C4 N2 C8' . . . . 167.1(7) ?
N1 C1 N2 C4 . . . . 54.3(3) ?
C11 C1 N2 C4 . . . . 173.8(2) ?
N1 C1 N2 C8 . . . . 173.5(2) ?
C11 C1 N2 C8 . . . . -67.1(3) ?
N1 C1 N2 C8' . . . . -165.8(8) ?
C11 C1 N2 C8' . . . . -46.4(8) ?
C36 C31 C32 C33 . . . . -1.3(5) ?
C8 C31 C32 C33 . . . . 175.7(3) ?
C31 C32 C33 C34 . . . . 0.6(7) ?
C37 O3 C34 C35 . . . . 2.8(10) ?
C37 O3 C34 C33 . . . . -176.7(5) ?
C32 C33 C34 C35 . . . . 0.4(9) ?
C32 C33 C34 O3 . . . . 179.9(5) ?
O3 C34 C35 C36 . . . . 179.9(6) ?
C33 C34 C35 C36 . . . . -0.6(10) ?
C32 C31 C36 C35 . . . . 1.1(6) ?
C8 C31 C36 C35 . . . . -175.9(4) ?
C34 C35 C36 C31 . . . . -0.2(7) ?
C4 N2 C8 C31 . . . . -72.2(4) ?
C1 N2 C8 C31 . . . . 164.2(3) ?
C36 C31 C8 N2 . . . . -43.1(5) ?
C32 C31 C8 N2 . . . . 140.1(4) ?
C36' C31' C32' C33' . . . . -4(3) ?
C8' C31' C32' C33' . . . . 175(2) ?
C31' C32' C33' C34' . . . . 5(4) ?
C32' C33' C34' O3' . . . . 177(2) ?
C32' C33' C34' C35' . . . . -4(4) ?
C37' O3' C34' C33' . . . . 7(3) ?
C37' O3' C34' C35' . . . . -172.6(18) ?
C33' C34' C35' C36' . . . . 1(3) ?
O3' C34' C35' C36' . . . . -179.2(13) ?
C34' C35' C36' C31' . . . . 0(2) ?
C32' C31' C36' C35' . . . . 2(2) ?
C8' C31' C36' C35' . . . . -177.4(13) ?
C4 N2 C8' C31' . . . . -66.0(14) ?
C1 N2 C8' C31' . . . . 157.2(11) ?
C32' C31' C8' N2 . . . . 108.9(18) ?
C36' C31' C8' N2 . . . . -72.1(19) ?

_cod_database_fobs_code 2244118
